data_2201604
loop_
_publ_author_name
'Wolfgang Kliegel'
'Klaus Dr\"uckler'
'Brian O. Patrick'
'Steven J. Rettig'
'James Trotter'

_publ_section_title
;
 Triphenylboroxin <i>N,N</i>-diethylhydroxylamine adduct
 (dimethylformamide solvate)
;
_journal_issue 8
_journal_name_full 'Acta Crystallographica Section E'
_journal_page_first o831
_journal_page_last o833
_journal_paper_doi 10.1107/S1600536802011820
_journal_volume 58
_journal_year 2002
_chemical_formula_iupac 'C22 H26 B3 N O4, C3 H7 N O'
_chemical_formula_moiety 'C22 H26 B3 N O4, C3 H7 N O'
_chemical_formula_sum 'C25 H33 B3 N2 O5'
_chemical_formula_weight 473.98
_space_group_IT_number 2
_symmetry_cell_setting triclinic
_symmetry_space_group_name_Hall '-P 1'
_symmetry_space_group_name_H-M 'P -1'
_cell_angle_alpha 92.79(2)
_cell_angle_beta 96.95(2)
_cell_angle_gamma 71.850(10)
_cell_formula_units_Z 2
_cell_length_a 13.0046(7)
_cell_length_b 14.0710(10)
_cell_length_c 7.9235(8)
_cell_measurement_reflns_used 5239
_cell_measurement_temperature 273
_cell_measurement_theta_max 25.02
_cell_measurement_theta_min 2.99
_cell_volume 1367.5(2)
_computing_cell_refinement d*TREK
_computing_data_collection
;
d*TREK (Molecular Structure Corporation, 1997)
;
_computing_data_reduction 'TEXSAN (Molecular Structure Corporation, 1997)'
_computing_publication_material TEXSAN
_computing_structure_refinement TEXSAN
_computing_structure_solution 'SIR97 (Altomare et al., 1999)'
_diffrn_ambient_temperature 273
_diffrn_measurement_device_type 'Quantum CCD'
_diffrn_measurement_method CCD
_diffrn_radiation_monochromator graphite
_diffrn_radiation_source 'X-ray tube'
_diffrn_radiation_type 'Mo K\a'
_diffrn_radiation_wavelength 0.7107
_diffrn_reflns_av_R_equivalents 0.041
_diffrn_reflns_av_sigmaI/netI 0.12
_diffrn_reflns_limit_h_max 15
_diffrn_reflns_limit_h_min -15
_diffrn_reflns_limit_k_max 16
_diffrn_reflns_limit_k_min -16
_diffrn_reflns_limit_l_max 9
_diffrn_reflns_limit_l_min -9
_diffrn_reflns_number 11054
_diffrn_reflns_reduction_process 'Lp corrections applied'
_diffrn_reflns_theta_max 25.02
_diffrn_reflns_theta_min 2.99
_diffrn_standards_decay_% 0.00
_diffrn_standards_interval_count 0
_diffrn_standards_number 0
_exptl_absorpt_coefficient_mu 0.077
_exptl_absorpt_correction_T_max 0.99
_exptl_absorpt_correction_T_min 0.96
_exptl_absorpt_correction_type multi-scan
_exptl_absorpt_process_details '(d*TREK; Molecular Structure Corporation, 1997)'
_exptl_crystal_colour colorless
_exptl_crystal_density_diffrn 1.151
_exptl_crystal_density_meas ?
_exptl_crystal_description prism
_exptl_crystal_F_000 504
_exptl_crystal_size_max 0.50
_exptl_crystal_size_mid 0.25
_exptl_crystal_size_min 0.10
_refine_diff_density_max 0.56
_refine_diff_density_min -0.38
_refine_ls_extinction_method none
_refine_ls_goodness_of_fit_all 1.40
_refine_ls_goodness_of_fit_ref 1.40
_refine_ls_hydrogen_treatment mixed
_refine_ls_matrix_type full
_refine_ls_number_constraints 0
_refine_ls_number_parameters 320
_refine_ls_number_reflns 4675
_refine_ls_number_restraints 0
_refine_ls_R_factor_all 0.164
_refine_ls_R_factor_gt 0.081
_refine_ls_shift/su_max 0.05
_refine_ls_shift/su_mean 0.03
_refine_ls_structure_factor_coef Fsqd
_refine_ls_weighting_details
;
w = 1/[\s^2^(F~o~^2^) + 0.0025(F~o~^2^)^2^]
;
_refine_ls_weighting_scheme sigma
_refine_ls_wR_factor_all 0.264
_refine_ls_wR_factor_ref 0.264
_reflns_number_gt 2346
_reflns_number_total 4675
_reflns_threshold_expression I>3\s(I)
_cod_data_source_file om6095.cif
_cod_data_source_block IV
_cod_depositor_comments
;
The following automatic conversions were performed:

'_exptl_crystal_density_meas' value 'not measured' was changed to '?'
- the value is perceived as not measured.

Automatic conversion script
Id: cif_fix_values 3008 2015-01-20 13:52:24Z robertas 
;
_cod_original_formula_sum 'C25 H33 B3 N2 O5 '
_cod_database_code 2201604

loop_
_symmetry_equiv_pos_as_xyz
'  +x,  +y,  +z'
'  -x,  -y,  -z'

loop_
_atom_site_label
_atom_site_fract_x
_atom_site_fract_y
_atom_site_fract_z
_atom_site_U_iso_or_equiv
_atom_site_adp_type
_atom_site_calc_flag
_atom_site_calc_attached_atom
_atom_site_refinement_flags
_atom_site_occupancy
O1 0.3832(2) 0.37130(10) 0.4080(2) 0.0628(6) Uani d ? . 1.000
O2 0.2525(2) 0.31090(10) 0.2394(2) 0.0594(6) Uani d ? . 1.000
O3 0.38470(10) 0.20020(10) 0.4311(2) 0.0611(6) Uani d ? . 1.000
O4 0.4895(2) 0.27120(10) 0.6457(2) 0.0676(6) Uani d ? . 1.000
O5 0.1918(3) 0.3016(4) 0.6712(6) 0.159(2) Uani d ? . 1.000
N1 0.4061(3) 0.2907(2) 0.7530(3) 0.0770(10) Uani d ? . 1.000
N2 0.0479(4) 0.2484(6) 0.5607(7) 0.156(2) Uani d ? . 1.000
C1 0.5582(2) 0.2322(2) 0.3648(3) 0.0637(9) Uani d ? . 1.000
C2 0.5975(3) 0.1353(3) 0.2994(5) 0.0800(10) Uani d ? . 1.000
C3 0.6889(4) 0.1036(3) 0.2158(6) 0.1010(10) Uani d ? . 1.000
C4 0.7470(4) 0.1677(4) 0.1975(6) 0.116(2) Uani d ? . 1.000
C5 0.7118(4) 0.2632(5) 0.2571(7) 0.122(2) Uani d ? . 1.000
C6 0.6177(3) 0.2953(3) 0.3388(5) 0.0940(10) Uani d ? . 1.000
C7 0.2345(2) 0.4956(2) 0.2257(4) 0.0592(8) Uani d ? . 1.000
C8 0.2800(3) 0.5724(2) 0.2653(4) 0.0700(10) Uani d ? . 1.000
C9 0.2305(3) 0.6677(2) 0.1980(5) 0.0890(10) Uani d ? . 1.000
C10 0.1355(3) 0.6872(3) 0.0952(6) 0.0980(10) Uani d ? . 1.000
C11 0.0882(3) 0.6142(3) 0.0561(6) 0.1070(10) Uani d ? . 1.000
C12 0.1380(3) 0.5187(2) 0.1185(5) 0.0830(10) Uani d ? . 1.000
C13 0.2425(2) 0.1349(2) 0.2660(3) 0.0538(8) Uani d ? . 1.000
C14 0.1576(3) 0.1468(2) 0.1367(4) 0.0750(10) Uani d ? . 1.000
C15 0.1112(3) 0.0713(3) 0.0964(6) 0.0990(10) Uani d ? . 1.000
C16 0.1477(3) -0.0165(3) 0.1836(6) 0.0960(10) Uani d ? . 1.000
C17 0.2316(3) -0.0308(2) 0.3096(5) 0.0940(10) Uani d ? . 1.000
C18 0.2788(3) 0.0435(2) 0.3493(4) 0.0750(10) Uani d ? . 1.000
C19 0.4386(4) 0.2206(4) 0.8928(5) 0.119(2) Uani d ? . 1.000
C20 0.4464(5) 0.1221(4) 0.8347(7) 0.146(2) Uani d ? . 1.000
C21 0.3676(7) 0.4062(7) 0.8125(9) 0.186(3) Uani d ? . 1.000
C22 0.4400(10) 0.4309(7) 0.901(2) 0.252(6) Uani d ? . 1.000
C23 0.1440(6) 0.2393(7) 0.6496(9) 0.179(3) Uani d ? . 1.000
C24 0.0018(8) 0.1670(10) 0.5360(10) 0.269(6) Uani d ? . 1.000
C25 -0.0020(8) 0.3382(9) 0.4850(10) 0.219(4) Uani d ? . 1.000
B1 0.4506(3) 0.2692(3) 0.4587(4) 0.0580(9) Uani d ? . 1.000
B2 0.2930(3) 0.3881(2) 0.2964(4) 0.0531(9) Uani d ? . 1.000
B3 0.2965(2) 0.2179(2) 0.3158(4) 0.0518(9) Uani d ? . 1.000
H2 0.5580 0.0879 0.3136 0.097 Uiso c ? . 1.000
H3 0.7127 0.0356 0.1696 0.121 Uiso c ? . 1.000
H4 0.8137 0.1453 0.1415 0.139 Uiso c ? . 1.000
H5 0.7527 0.3096 0.2430 0.147 Uiso c ? . 1.000
H6 0.5930 0.3648 0.3796 0.113 Uiso c ? . 1.000
H8 0.3478 0.5593 0.3418 0.085 Uiso c ? . 1.000
H9 0.2646 0.7205 0.2250 0.106 Uiso c ? . 1.000
H10 0.1004 0.7543 0.0488 0.118 Uiso c ? . 1.000
H11 0.0186 0.6292 -0.0163 0.129 Uiso c ? . 1.000
H12 0.1041 0.4663 0.0864 0.100 Uiso c ? . 1.000
H14 0.1303 0.2094 0.0732 0.090 Uiso c ? . 1.000
H15 0.0516 0.0811 0.0039 0.119 Uiso c ? . 1.000
H16 0.1131 -0.0688 0.1554 0.116 Uiso c ? . 1.000
H17 0.2586 -0.0939 0.3714 0.113 Uiso c ? . 1.000
H18 0.3399 0.0319 0.4391 0.090 Uiso c ? . 1.000
H19B 0.3845 0.2411 0.9743 0.143 Uiso c ? . 1.000
H19A 0.5097 0.2214 0.9493 0.143 Uiso c ? . 1.000
H20C 0.5102 0.0958 0.7725 0.176 Uiso c ? . 1.000
H20A 0.3805 0.1229 0.7592 0.176 Uiso c ? . 1.000
H20B 0.4535 0.0793 0.9322 0.176 Uiso c ? . 1.000
H21B 0.3039 0.4187 0.8759 0.222 Uiso c ? . 1.000
H21A 0.3446 0.4490 0.7096 0.222 Uiso c ? . 1.000
H22A 0.4621 0.3905 1.0060 0.310 Uiso c ? . 1.000
H22B 0.4154 0.5019 0.9338 0.310 Uiso c ? . 1.000
H22C 0.5046 0.4183 0.8394 0.310 Uiso c ? . 1.000
H23 0.1800 0.1744 0.7040 0.216 Uiso c ? . 1.000
H24 -0.0682 0.1898 0.4646 0.332 Uiso c ? . 1.000
H25 0.0519 0.1117 0.4781 0.332 Uiso c ? . 1.000
H26 -0.0085 0.1458 0.6455 0.332 Uiso c ? . 1.000
H27 -0.0132 0.3923 0.5717 0.262 Uiso c ? . 1.000
H28 0.0429 0.3507 0.4028 0.262 Uiso c ? . 1.000
H29 -0.0732 0.3392 0.4260 0.262 Uiso c ? . 1.000
H30 0.345(3) 0.283(2) 0.696(4) 0.071(9) Uiso d ? . 1.000

loop_
_atom_site_aniso_label
_atom_site_aniso_U_11
_atom_site_aniso_U_22
_atom_site_aniso_U_33
_atom_site_aniso_U_12
_atom_site_aniso_U_13
_atom_site_aniso_U_23
O1 0.0720(10) 0.0620(10) 0.0570(10) -0.0310(10) -0.0150(10) 0.0090(9)
O2 0.0670(10) 0.0570(10) 0.0540(10) -0.0244(9) -0.0144(9) 0.0083(9)
O3 0.0670(10) 0.0650(10) 0.0550(10) -0.0290(10) -0.0153(9) 0.0166(9)
O4 0.0740(10) 0.0840(10) 0.0470(10) -0.0340(10) -0.0150(10) 0.0090(10)
O5 0.100(3) 0.213(4) 0.168(4) -0.062(3) .012(3) -0.047(3)
N1 0.096(2) 0.092(2) 0.050(2) -0.040(2) -0.001(2) 0.0040(10)
N2 0.081(3) 0.262(7) 0.118(4) -0.042(4) .029(2) -0.051(4)
C1 0.063(2) 0.082(2) 0.047(2) -0.030(2) -0.0140(10) 0.0130(10)
C2 0.077(2) 0.076(2) 0.085(2) -0.017(2) 0.002(2) 0.021(2)
C3 0.093(3) 0.094(3) 0.109(3) -0.015(2) 0.022(2) 0.011(2)
C4 0.084(3) 0.149(4) 0.116(4) -0.032(3) .028(3) -0.007(3)
C5 0.104(3) 0.156(4) 0.141(4) -0.084(3) .037(3) -0.030(4)
C6 0.093(3) 0.109(3) 0.099(3) -0.061(2) .020(2) -0.024(2)
C7 0.064(2) 0.057(2) 0.058(2) -0.0200(10) 0.0050(10) 0.0050(10)
C8 0.072(2) 0.066(2) 0.075(2) -0.025(2) 0.006(2) 0.000(2)
C9 0.096(3) 0.053(2) 0.121(3) -0.028(2) 0.013(2) 0.007(2)
C10 0.092(3) 0.059(2) 0.136(4) -0.015(2) -0.002(3) 0.025(2)
C11 0.082(3) 0.081(2) 0.148(4) -0.021(2) -0.032(3) 0.043(3)
C12 0.077(2) 0.067(2) 0.106(3) -0.031(2) -0.022(2) 0.022(2)
C13 0.054(2) 0.055(2) 0.0510(10) -0.0180(10) -0.0020(10) -0.0020(10)
C14 0.070(2) 0.059(2) 0.087(2) -0.020(2) -0.024(2) 0.001(2)
C15 0.080(2) 0.088(3) 0.121(3) -0.033(2) -0.040(2) -0.008(2)
C16 0.100(3) 0.067(2) 0.124(3) -0.041(2) -0.020(3) -0.008(2)
C17 0.113(3) 0.063(2) 0.109(3) -0.044(2) -0.025(2) 0.010(2)
C18 0.084(2) 0.065(2) 0.074(2) -0.031(2) -0.020(2) 0.010(2)
C19 0.158(4) 0.143(4) 0.063(2) -0.060(3) -0.006(2) 0.029(3)
C20 0.212(6) 0.091(3) 0.123(4) -0.045(3) -0.037(4) 0.036(3)
C21 0.180(6) 0.274(9) 0.138(5) -0.126(6) .048(4) -0.131(6)
C22 0.310(10) 0.189(7) 0.290(10) -0.074(8) 16.0(10) -0.023(8)
C23 0.111(5) 0.290(10) 0.117(5) -0.031(5) .019(4) -0.043(5)
C24 0.173(8) 0.43(2) 0.250(10) -0.160(10) 0.089(7) -0.140(10)
C25 0.192(8) 0.270(10) 0.165(7) -0.002(7) 0.078(6) 0.016(7)
B1 0.063(2) 0.068(2) 0.045(2) -0.028(2) -0.0120(10) 0.0120(10)
B2 0.058(2) 0.059(2) 0.044(2) -0.021(2) 0.0000(10) 0.0040(10)
B3 0.054(2) 0.059(2) 0.043(2) -0.0200(10) 0.0010(10) 0.0030(10)

loop_
_atom_type_symbol
_atom_type_scat_dispersion_real
_atom_type_scat_dispersion_imag
_atom_type_scat_source
C 0.002 0.002
;International Tables for Crystallography
(1992, Vol. C, Tables 4.2.6.8 and 6.1.1.1)
;
H 0.000 0.000
;International Tables for Crystallography
(1992, Vol. C, Table 6.1.1.2)
;
N 0.004 0.003
;International Tables for Crystallography
(1992, Vol. C, Tables 4.2.6.8 and 6.1.1.1)
;
O 0.008 0.006
;International Tables for Crystallography
(1992, Vol. C, Tables 4.2.6.8 and 6.1.1.1)
;
B 0.000 0.001
;International Tables for Crystallography
(1992, Vol. C, Tables 4.2.6.8 and 6.1.1.1)
;

loop_
_geom_angle_atom_site_label_1
_geom_angle_atom_site_label_2
_geom_angle_atom_site_label_3
_geom_angle
_geom_angle_publ_flag
B1 O1 B2 121.9(2) yes
B2 O2 B3 119.2(2) yes
B1 O3 B3 122.2(2) yes
N1 O4 B1 114.3(2) yes
O4 N1 C19 110.2(3) yes
O4 N1 C21 111.6(4) yes
O4 N1 H30 111(2) no
C19 N1 C21 113.9(4) yes
C19 N1 H30 107(2) no
C21 N1 H30 103(2) no
C23 N2 C24 122.9(9) yes
C23 N2 C25 115.5(9) yes
C24 N2 C25 121.4(7) yes
C2 C1 C6 115.3(3) yes
C2 C1 B1 122.7(3) yes
C6 C1 B1 121.9(3) yes
C1 C2 C3 123.0(4) yes
C1 C2 H2 118.5 no
C3 C2 H2 118.5 no
C2 C3 C4 119.6(4) yes
C2 C3 H3 120.4 no
C4 C3 H3 119.9 no
C3 C4 C5 119.8(4) yes
C3 C4 H4 120.5 no
C5 C4 H4 119.8 no
C4 C5 C6 120.1(4) yes
C4 C5 H5 120.0 no
C6 C5 H5 119.9 no
C1 C6 C5 122.1(4) yes
C1 C6 H6 119.0 no
C5 C6 H6 118.9 no
C8 C7 C12 116.9(3) yes
C8 C7 B2 120.5(3) yes
C12 C7 B2 122.5(3) yes
C7 C8 C9 121.1(3) yes
C7 C8 H8 119.5 no
C9 C8 H8 119.4 no
C8 C9 C10 119.9(3) yes
C8 C9 H9 120.0 no
C10 C9 H9 120.1 no
C9 C10 C11 120.4(3) yes
C9 C10 H10 119.9 no
C11 C10 H10 119.7 no
C10 C11 C12 120.2(3) yes
C10 C11 H11 119.9 no
C12 C11 H11 119.9 no
C7 C12 C11 121.5(3) yes
C7 C12 H12 119.2 no
C11 C12 H12 119.3 no
C14 C13 C18 116.7(3) yes
C14 C13 B3 122.4(2) yes
C18 C13 B3 120.9(2) yes
C13 C14 C15 120.7(3) yes
C13 C14 H14 119.6 no
C15 C14 H14 119.7 no
C14 C15 C16 120.7(3) yes
C14 C15 H15 119.4 no
C16 C15 H15 119.8 no
C15 C16 C17 119.8(3) yes
C15 C16 H16 119.9 no
C17 C16 H16 120.2 no
C16 C17 C18 119.8(3) yes
C16 C17 H17 120.1 no
C18 C17 H17 120.1 no
C13 C18 C17 122.2(3) yes
C13 C18 H18 118.8 no
C17 C18 H18 119.0 no
N1 C19 C20 111.3(4) yes
N1 C19 H19B 109.0 no
N1 C19 H19A 109.1 no
C20 C19 H19B 109.0 no
C20 C19 H19A 109.0 no
H19B C19 H19A 109.4 no
C19 C20 H20C 109.5 no
C19 C20 H20A 109.5 no
C19 C20 H20B 109.5 no
H20C C20 H20A 109.5 no
H20C C20 H20B 109.5 no
H20A C20 H20B 109.4 no
N1 C21 C22 112.8(9) yes
N1 C21 H21B 109.3 no
N1 C21 H21A 108.8 no
C22 C21 H21B 109.6 no
C22 C21 H21A 108.6 no
H21B C21 H21A 107.7 no
C21 C22 H22A 109.3 no
C21 C22 H22B 111.2 no
C21 C22 H22C 110.3 no
H22A C22 H22B 108.6 no
H22A C22 H22C 108.3 no
H22B C22 H22C 109.1 no
O5 C23 N2 127.8(9) yes
O5 C23 H23 116.8 no
N2 C23 H23 115.5 no
N2 C24 H24 109.3 no
N2 C24 H25 108.8 no
N2 C24 H26 109.2 no
H24 C24 H25 109.4 no
H24 C24 H26 110.1 no
H25 C24 H26 110.0 no
N2 C25 H27 110.1 no
N2 C25 H28 110.4 no
N2 C25 H29 110.0 no
H27 C25 H28 108.6 no
H27 C25 H29 108.7 no
H28 C25 H29 109.0 no
O1 B1 O3 109.9(2) yes
O1 B1 O4 108.3(2) yes
O1 B1 C1 111.8(2) yes
O3 B1 O4 108.5(2) yes
O3 B1 C1 112.4(3) yes
O4 B1 C1 105.6(2) yes
O1 B2 O2 120.9(2) yes
O1 B2 C7 119.9(3) yes
O2 B2 C7 119.2(2) yes
O2 B3 O3 120.4(3) yes
O2 B3 C13 119.2(2) yes
O3 B3 C13 120.4(2) yes

loop_
_geom_bond_atom_site_label_1
_geom_bond_atom_site_label_2
_geom_bond_site_symmetry_1
_geom_bond_site_symmetry_2
_geom_bond_distance
_geom_bond_publ_flag
O1 B1 . . 1.477(4) yes
O1 B2 . . 1.346(4) yes
O2 B2 . . 1.384(4) yes
O2 B3 . . 1.390(3) yes
O3 B1 . . 1.475(4) yes
O3 B3 . . 1.343(3) yes
O4 N1 . . 1.411(4) yes
O4 B1 . . 1.508(3) yes
O5 C23 . . 1.220(10) yes
N1 C19 . . 1.454(4) yes
N1 C21 . . 1.610(8) yes
N1 H30 . . 0.90(3) no
N2 C23 . . 1.330(8) yes
N2 C24 . . 1.440(10) yes
N2 C25 . . 1.360(10) yes
C1 C2 . . 1.396(5) yes
C1 C6 . . 1.383(4) yes
C1 B1 . . 1.595(5) yes
C2 C3 . . 1.371(5) yes
C2 H2 . . 0.98 no
C3 C4 . . 1.368(6) yes
C3 H3 . . 0.98 no
C4 C5 . . 1.358(7) yes
C4 H4 . . 0.98 no
C5 C6 . . 1.393(6) yes
C5 H5 . . 0.98 no
C6 H6 . . 0.98 no
C7 C8 . . 1.392(4) yes
C7 C12 . . 1.385(4) yes
C7 B2 . . 1.563(4) yes
C8 C9 . . 1.396(4) yes
C8 H8 . . 0.98 no
C9 C10 . . 1.354(5) yes
C9 H9 . . 0.98 no
C10 C11 . . 1.359(5) yes
C10 H10 . . 0.98 no
C11 C12 . . 1.383(4) yes
C11 H11 . . 0.98 no
C12 H12 . . 0.98 no
C13 C14 . . 1.388(4) yes
C13 C18 . . 1.393(4) yes
C13 B3 . . 1.554(4) yes
C14 C15 . . 1.384(4) yes
C14 H14 . . 0.98 no
C15 C16 . . 1.367(5) yes
C15 H15 . . 0.98 no
C16 C17 . . 1.360(5) yes
C16 H16 . . 0.98 no
C17 C18 . . 1.374(4) yes
C17 H17 . . 0.98 no
C18 H18 . . 0.98 no
C19 C20 . . 1.416(7) yes
C19 H19B . . 0.98 no
C19 H19A . . 0.98 no
C20 H20C . . 0.98 no
C20 H20A . . 0.98 no
C20 H20B . . 0.98 no
C21 C22 . . 1.240(10) yes
C21 H21B . . 0.99 no
C21 H21A . . 1.00 no
C22 H22A . . 0.99 no
C22 H22B . . 0.98 no
C22 H22C . . 0.98 no
C23 H23 . . 0.98 no
C24 H24 . . 0.98 no
C24 H25 . . 0.98 no
C24 H26 . . 0.97 no
C25 H27 . . 0.99 no
C25 H28 . . 0.98 no
C25 H29 . . 0.98 no

loop_
_geom_contact_atom_site_label_1
_geom_contact_atom_site_label_2
_geom_contact_distance
_geom_contact_site_symmetry_2
_geom_contact_publ_flag
O3 O5 3.257(5) . no
O5 N1 2.741(5) . no
O5 C21 3.157(8) . no
O5 B3 3.283(6) . no
O5 C19 3.353(6) . no
N2 C13 3.600(5) . no
C13 C23 3.517(7) . no
C22 C22 3.10(3) 2_667 no
C23 B3 3.441(8) . no

loop_
_geom_torsion_atom_site_label_1
_geom_torsion_atom_site_label_2
_geom_torsion_atom_site_label_3
_geom_torsion_atom_site_label_4
_geom_torsion
_geom_torsion_publ_flag
O1 B1 O3 B3 25.3(4) no
O1 B1 O4 N1 67.3(3) no
O1 B1 C1 C2 -138.4(3) no
O1 B1 C1 C6 40.0(4) no
O1 B2 O2 B3 9.0(4) no
O1 B2 C7 C8 5.7(5) no
O1 B2 C7 C12 -176.1(3) no
O2 B2 O1 B1 7.6(4) no
O2 B2 C7 C8 -172.6(3) no
O2 B2 C7 C12 5.6(5) no
O2 B3 O3 B1 -11.7(4) no
O2 B3 C13 C14 5.9(4) no
O2 B3 C13 C18 -174.9(3) no
O3 B1 O1 B2 -23.2(4) no
O3 B1 O4 N1 -52.1(3) no
O3 B1 C1 C2 -14.2(4) no
O3 B1 C1 C6 164.2(3) no
O3 B3 O2 B2 -6.9(4) no
O3 B3 C13 C14 -174.0(3) no
O3 B3 C13 C18 5.2(4) no
O4 N1 C19 C20 -67.7(5) no
O4 N1 C21 C22 -64.3(9) no
O4 B1 O1 B2 -141.7(3) no
O4 B1 O3 B3 143.7(3) no
O4 B1 C1 C2 104.0(3) no
O4 B1 C1 C6 -77.7(3) no
O5 C23 N2 C24 176.3(7) no
O5 C23 N2 C25 .0(10) no
N1 O4 B1 C1 -172.8(2) no
C1 C2 C3 C4 1.6(6) no
C1 C6 C5 C4 1.1(7) no
C1 B1 O1 B2 102.4(3) no
C1 B1 O3 B3 -99.9(3) no
C2 C1 C6 C5 -1.7(5) no
C2 C3 C4 C5 -2.2(7) no
C3 C2 C1 C6 0.4(5) no
C3 C2 C1 B1 178.8(3) no
C3 C4 C5 C6 0.9(8) no
C5 C6 C1 B1 179.9(4) no
C7 C8 C9 C10 1.4(6) no
C7 C12 C11 C10 2.1(7) no
C7 B2 O1 B1 -170.7(3) no
C7 B2 O2 B3 -172.8(2) no
C8 C7 C12 C11 -1.1(6) no
C8 C9 C10 C11 -0.4(7) no
C9 C8 C7 C12 -0.6(5) no
C9 C8 C7 B2 177.7(3) no
C9 C10 C11 C12 -1.3(7) no
C11 C12 C7 B2 -179.4(4) no
C13 C14 C15 C16 0.3(6) no
C13 C18 C17 C16 1.0(7) no
C13 B3 O2 B2 173.1(2) no
C13 B3 O3 B1 168.3(3) no
C14 C13 C18 C17 -1.7(5) no
C14 C15 C16 C17 -1.0(7) no
C15 C14 C13 C18 1.0(5) no
C15 C14 C13 B3 -179.7(3) no
C15 C16 C17 C18 0.4(7) no
C17 C18 C13 B3 179.0(3) no
C19 N1 O4 B1 133.5(3) no
C19 N1 C21 C22 61.0(10) no
C20 C19 N1 C21 166.0(5) no
C21 N1 O4 B1 -98.9(4) no
